data_4088821
loop_
_publ_author_name
'Lee, Heejun'
'Campbell, Michael G.'
'Hern\'andez S\'anchez, Ra\'ul'
'B\"orgel, Jonas'
'Raynaud, Jean'
'Parker, Sarah E.'
'Ritter, Tobias'

_publ_section_title
;
 Mechanistic Insight Into High-Spin Iron(I)-Catalyzed Butadiene
 Dimerization
;
_journal_issue 17
_journal_name_full Organometallics
_journal_page_first 2923
_journal_paper_doi 10.1021/acs.organomet.6b00474
_journal_volume 35
_journal_year 2016
_chemical_formula_sum 'C28 H36 Fe N2'
_chemical_formula_weight 456.44
_space_group_IT_number 14
_space_group_name_Hall '-P 2ybc'
_space_group_name_H-M_alt 'P 1 21/c 1'
_symmetry_cell_setting monoclinic
_symmetry_space_group_name_H-M 'P 1 21/c 1'
_atom_sites_solution_hydrogens geom
_atom_sites_solution_primary direct
_atom_sites_solution_secondary difmap
_audit_creation_method SHELXL-97
_cell_angle_alpha 90.00
_cell_angle_beta 104.986(2)
_cell_angle_gamma 90.00
_cell_formula_units_Z 4
_cell_length_a 9.8016(10)
_cell_length_b 30.318(3)
_cell_length_c 8.3018(8)
_cell_measurement_reflns_used 9859
_cell_measurement_temperature 100(2)
_cell_measurement_theta_max 25.7
_cell_measurement_theta_min 2.25
_cell_volume 2383.1(4)
_computing_cell_refinement 'SAINT 7.46A (Bruker-AXS, 2009)'
_computing_data_collection 'APEX2 v2009.3.0 (Bruker-AXS, 2009)'
_computing_data_reduction 'SAINT 7.46A (Bruker-AXS, 2009)'
_computing_molecular_graphics 'Bruker SHELXTL (Sheldrick, 2008)'
_computing_publication_material 'Bruker SHELXTL (Sheldrick, 2008)'
_computing_structure_refinement 'SHELXL-97 (Sheldrick, 2008)'
_computing_structure_solution 'SHELXS-97 (Sheldrick, 2008)'
_diffrn_ambient_temperature 100(2)
_diffrn_measured_fraction_theta_full 0.998
_diffrn_measured_fraction_theta_max 0.998
_diffrn_measurement_device_type
;
Bruker D8 goniometer with CCD area detector
;
_diffrn_measurement_method 'phi and omega scans'
_diffrn_radiation_monochromator graphite
_diffrn_radiation_source 'fine-focus sealed tube'
_diffrn_radiation_type MoK\a
_diffrn_radiation_wavelength 0.71073
_diffrn_reflns_av_R_equivalents 0.0337
_diffrn_reflns_av_sigmaI/netI 0.0219
_diffrn_reflns_limit_h_max 11
_diffrn_reflns_limit_h_min -11
_diffrn_reflns_limit_k_max 36
_diffrn_reflns_limit_k_min -37
_diffrn_reflns_limit_l_max 10
_diffrn_reflns_limit_l_min -10
_diffrn_reflns_number 33227
_diffrn_reflns_theta_full 25.71
_diffrn_reflns_theta_max 25.71
_diffrn_reflns_theta_min 1.34
_exptl_absorpt_coefficient_mu 0.650
_exptl_absorpt_correction_T_max 0.9110
_exptl_absorpt_correction_T_min 0.7629
_exptl_absorpt_correction_type multi-scan
_exptl_absorpt_process_details 'SADABS (Sheldrick, 2008)'
_exptl_crystal_colour brown
_exptl_crystal_density_diffrn 1.272
_exptl_crystal_density_method 'not measured'
_exptl_crystal_description plate
_exptl_crystal_F_000 976
_exptl_crystal_size_max 0.44
_exptl_crystal_size_mid 0.28
_exptl_crystal_size_min 0.15
_refine_diff_density_max 0.405
_refine_diff_density_min -0.321
_refine_diff_density_rms 0.075
_refine_ls_extinction_method none
_refine_ls_goodness_of_fit_ref 1.047
_refine_ls_hydrogen_treatment mixed
_refine_ls_matrix_type full
_refine_ls_number_parameters 286
_refine_ls_number_reflns 4531
_refine_ls_number_restraints 0
_refine_ls_restrained_S_all 1.047
_refine_ls_R_factor_all 0.0428
_refine_ls_R_factor_gt 0.0340
_refine_ls_shift/su_max 0.001
_refine_ls_shift/su_mean 0.000
_refine_ls_structure_factor_coef Fsqd
_refine_ls_weighting_details 'calc w=1/[\s^2^(Fo^2^)+(0.0592P)^2^+1.8855P] where P=(Fo^2^+2Fc^2^)/3'
_refine_ls_weighting_scheme calc
_refine_ls_wR_factor_gt 0.0952
_refine_ls_wR_factor_ref 0.1029
_reflns_number_gt 3965
_reflns_number_total 4531
_reflns_threshold_expression >2sigma(I)
_cod_data_source_file om6b00474_si_002.cif
_cod_data_source_block complex_2
_cod_original_sg_symbol_H-M P21/c
_cod_database_code 4088821

loop_
_symmetry_equiv_pos_as_xyz
'x, y, z'
'-x, y+1/2, -z+1/2'
'-x, -y, -z'
'x, -y-1/2, z-1/2'

loop_
_atom_site_label
_atom_site_type_symbol
_atom_site_fract_x
_atom_site_fract_y
_atom_site_fract_z
_atom_site_U_iso_or_equiv
_atom_site_adp_type
_atom_site_occupancy
_atom_site_symmetry_multiplicity
_atom_site_calc_flag
_atom_site_refinement_flags
Fe01 Fe 0.35159(3) 0.604784(8) 0.61494(3) 0.01346(11) Uani 1 1 d .
N002 N 0.30499(17) 0.66466(5) 0.51560(19) 0.0119(3) Uani 1 1 d .
N003 N 0.52558(17) 0.63739(5) 0.72963(18) 0.0122(3) Uani 1 1 d .
C004 C 0.6664(2) 0.60752(6) 0.9941(2) 0.0140(4) Uani 1 1 d .
C005 C 0.6513(2) 0.61640(6) 0.8245(2) 0.0123(4) Uani 1 1 d .
C006 C 0.1675(2) 0.67774(6) 0.4197(2) 0.0122(4) Uani 1 1 d .
C007 C 0.7545(2) 0.60234(6) 0.7461(2) 0.0147(4) Uani 1 1 d .
C008 C 0.5287(2) 0.68008(6) 0.6862(2) 0.0139(4) Uani 1 1 d .
C009 C 0.1287(2) 0.66879(6) 0.2475(2) 0.0140(4) Uani 1 1 d .
C00A C 0.4038(2) 0.69565(6) 0.5748(2) 0.0143(4) Uani 1 1 d .
C00B C 0.1456(2) 0.58708(6) 0.6158(2) 0.0155(4) Uani 1 1 d .
H00B H 0.0843 0.6124 0.6295 0.019 Uiso 1 1 calc R
C00C C 0.4446(2) 0.54257(6) 0.6057(2) 0.0161(4) Uani 1 1 d .
H00C H 0.5441 0.5437 0.5961 0.019 Uiso 1 1 calc R
C00D C 0.8838(2) 0.56887(7) 1.0053(3) 0.0187(4) Uani 1 1 d .
H00D H 0.9624 0.5523 1.0667 0.022 Uiso 1 1 calc R
C00E C 0.2380(2) 0.57264(7) 0.7642(3) 0.0184(4) Uani 1 1 d .
H00E H 0.2317 0.5895 0.8656 0.022 Uiso 1 1 calc R
C00F C 0.7831(2) 0.58375(7) 1.0824(2) 0.0174(4) Uani 1 1 d .
H00F H 0.7938 0.5776 1.1972 0.021 Uiso 1 1 calc R
C00G C -0.0087(2) 0.67875(6) 0.1564(2) 0.0168(4) Uani 1 1 d .
H00G H -0.0364 0.6728 0.0401 0.020 Uiso 1 1 calc R
C00H C -0.0658(2) 0.70579(6) 0.4020(2) 0.0164(4) Uani 1 1 d .
H00H H -0.1323 0.7185 0.4536 0.020 Uiso 1 1 calc R
C00I C 0.3422(2) 0.55010(7) 0.4557(2) 0.0182(4) Uani 1 1 d .
H00I H 0.3808 0.5556 0.3572 0.022 Uiso 1 1 calc R
C00J C 0.0703(2) 0.69606(6) 0.4983(2) 0.0140(4) Uani 1 1 d .
C00K C 0.8698(2) 0.57815(6) 0.8383(2) 0.0170(4) Uani 1 1 d .
H00K H 0.9394 0.5680 0.7859 0.020 Uiso 1 1 calc R
C00L C 0.5571(2) 0.62335(7) 1.0795(2) 0.0208(5) Uani 1 1 d .
H00A H 0.5256 0.6530 1.0396 0.031 Uiso 1 1 calc R
H00J H 0.5985 0.6242 1.2003 0.031 Uiso 1 1 calc R
H00L H 0.4763 0.6032 1.0541 0.031 Uiso 1 1 calc R
C00M C 0.1081(2) 0.70461(7) 0.6840(2) 0.0198(4) Uani 1 1 d .
H00M H 0.1880 0.6859 0.7393 0.030 Uiso 1 1 calc R
H00N H 0.0267 0.6978 0.7277 0.030 Uiso 1 1 calc R
H00O H 0.1340 0.7357 0.7054 0.030 Uiso 1 1 calc R
C00N C -0.1049(2) 0.69707(6) 0.2326(3) 0.0181(4) Uani 1 1 d .
H00P H -0.1979 0.7037 0.1687 0.022 Uiso 1 1 calc R
C00O C 0.2311(2) 0.64823(7) 0.1626(2) 0.0206(5) Uani 1 1 d .
H00Q H 0.3250 0.6612 0.2070 0.031 Uiso 1 1 calc R
H00R H 0.1995 0.6538 0.0423 0.031 Uiso 1 1 calc R
H00S H 0.2356 0.6164 0.1830 0.031 Uiso 1 1 calc R
C00P C 0.0862(2) 0.55932(7) 0.4620(3) 0.0229(5) Uani 1 1 d .
H00T H 0.0450 0.5791 0.3671 0.027 Uiso 1 1 calc R
H00U H 0.0089 0.5407 0.4815 0.027 Uiso 1 1 calc R
C00Q C 0.7405(2) 0.61188(7) 0.5632(2) 0.0201(5) Uani 1 1 d .
H00V H 0.6417 0.6083 0.5003 0.030 Uiso 1 1 calc R
H00W H 0.7998 0.5913 0.5203 0.030 Uiso 1 1 calc R
H00X H 0.7710 0.6422 0.5508 0.030 Uiso 1 1 calc R
C00R C 0.6560(2) 0.70907(7) 0.7523(3) 0.0211(5) Uani 1 1 d .
H00Y H 0.7235 0.6937 0.8426 0.032 Uiso 1 1 calc R
H00Z H 0.6264 0.7366 0.7948 0.032 Uiso 1 1 calc R
H00{ H 0.7008 0.7157 0.6623 0.032 Uiso 1 1 calc R
C00S C 0.2852(3) 0.52483(8) 0.7970(3) 0.0270(5) Uani 1 1 d .
H00 H 0.2103 0.5052 0.7321 0.032 Uiso 1 1 calc R
H00| H 0.2978 0.5182 0.9167 0.032 Uiso 1 1 calc R
C00T C 0.3834(2) 0.74341(7) 0.5227(3) 0.0222(5) Uani 1 1 d .
H0AA H 0.3981 0.7469 0.4111 0.033 Uiso 1 1 calc R
H1AA H 0.4516 0.7617 0.6021 0.033 Uiso 1 1 calc R
H00~ H 0.2872 0.7526 0.5212 0.033 Uiso 1 1 calc R
C00U C 0.4240(2) 0.51511(7) 0.7500(3) 0.0239(5) Uani 1 1 d .
H2AA H 0.5041 0.5206 0.8485 0.029 Uiso 1 1 calc R
H3AA H 0.4259 0.4835 0.7207 0.029 Uiso 1 1 calc R
C00V C 0.1958(2) 0.52938(8) 0.4142(3) 0.0266(5) Uani 1 1 d .
H4AA H 0.2003 0.5010 0.4742 0.032 Uiso 1 1 calc R
H5AA H 0.1653 0.5231 0.2931 0.032 Uiso 1 1 calc R

loop_
_atom_site_aniso_label
_atom_site_aniso_U_11
_atom_site_aniso_U_22
_atom_site_aniso_U_33
_atom_site_aniso_U_23
_atom_site_aniso_U_13
_atom_site_aniso_U_12
Fe01 0.01008(17) 0.00865(16) 0.02117(17) -0.00054(10) 0.00320(12) -0.00022(10)
N002 0.0110(8) 0.0117(8) 0.0120(7) 0.0003(6) 0.0012(6) 0.0014(6)
N003 0.0108(8) 0.0128(8) 0.0121(7) 0.0005(6) 0.0013(6) 0.0002(6)
C004 0.0140(10) 0.0135(9) 0.0137(9) -0.0009(7) 0.0023(8) -0.0018(7)
C005 0.0094(10) 0.0107(9) 0.0151(9) 0.0002(7) 0.0003(7) -0.0014(7)
C006 0.0131(10) 0.0083(9) 0.0138(9) 0.0005(7) 0.0008(7) -0.0004(7)
C007 0.0136(10) 0.0158(10) 0.0144(9) 0.0004(7) 0.0028(8) -0.0031(7)
C008 0.0130(10) 0.0134(9) 0.0150(9) -0.0005(7) 0.0031(7) -0.0020(8)
C009 0.0171(11) 0.0108(9) 0.0132(9) 0.0012(7) 0.0024(8) 0.0003(7)
C00A 0.0152(10) 0.0133(9) 0.0142(9) 0.0011(7) 0.0032(8) -0.0014(7)
C00B 0.0109(10) 0.0135(9) 0.0235(10) 0.0009(8) 0.0071(8) -0.0016(7)
C00C 0.0130(10) 0.0103(9) 0.0248(10) -0.0027(7) 0.0044(8) 0.0029(7)
C00D 0.0139(10) 0.0163(10) 0.0220(10) 0.0022(8) -0.0024(8) 0.0020(8)
C00E 0.0166(11) 0.0215(10) 0.0194(10) 0.0016(8) 0.0090(8) 0.0008(8)
C00F 0.0185(11) 0.0180(10) 0.0130(9) 0.0013(7) -0.0010(8) -0.0014(8)
C00G 0.0206(11) 0.0131(9) 0.0128(9) 0.0001(7) -0.0028(8) 0.0007(8)
C00H 0.0146(10) 0.0124(9) 0.0235(10) 0.0002(7) 0.0073(8) 0.0034(8)
C00I 0.0207(11) 0.0165(10) 0.0182(10) -0.0030(8) 0.0064(8) 0.0058(8)
C00J 0.0171(10) 0.0092(9) 0.0146(9) 0.0004(7) 0.0019(8) 0.0007(7)
C00K 0.0110(10) 0.0178(10) 0.0220(10) -0.0024(8) 0.0039(8) 0.0015(8)
C00L 0.0195(11) 0.0292(12) 0.0136(9) -0.0001(8) 0.0038(8) 0.0030(9)
C00M 0.0226(12) 0.0214(10) 0.0157(10) -0.0024(8) 0.0055(8) 0.0063(9)
C00N 0.0120(10) 0.0161(10) 0.0217(10) 0.0020(8) -0.0035(8) 0.0017(8)
C00O 0.0246(12) 0.0230(11) 0.0155(9) 0.0009(8) 0.0073(8) 0.0057(9)
C00P 0.0144(11) 0.0221(11) 0.0281(11) -0.0037(9) -0.0017(9) -0.0024(8)
C00Q 0.0173(11) 0.0285(11) 0.0161(10) 0.0018(8) 0.0072(8) 0.0018(9)
C00R 0.0166(11) 0.0160(10) 0.0264(11) 0.0014(8) -0.0022(9) -0.0034(8)
C00S 0.0271(13) 0.0264(12) 0.0297(12) 0.0150(9) 0.0112(10) 0.0080(10)
C00T 0.0185(11) 0.0148(10) 0.0293(11) 0.0066(8) -0.0010(9) -0.0015(8)
C00U 0.0232(12) 0.0199(11) 0.0275(11) 0.0066(9) 0.0043(9) 0.0071(9)
C00V 0.0208(12) 0.0260(11) 0.0272(11) -0.0118(9) -0.0043(9) 0.0021(9)

loop_
_atom_type_symbol
_atom_type_description
_atom_type_scat_dispersion_real
_atom_type_scat_dispersion_imag
_atom_type_scat_source
C C 0.0033 0.0016 'International Tables Vol C Tables 4.2.6.8 and 6.1.1.4'
H H 0.0000 0.0000 'International Tables Vol C Tables 4.2.6.8 and 6.1.1.4'
Fe Fe 0.3463 0.8444 'International Tables Vol C Tables 4.2.6.8 and 6.1.1.4'
N N 0.0061 0.0033 'International Tables Vol C Tables 4.2.6.8 and 6.1.1.4'

loop_
_geom_angle_atom_site_label_1
_geom_angle_atom_site_label_2
_geom_angle_atom_site_label_3
_geom_angle
N003 Fe01 N002 79.75(6)
N003 Fe01 C00B 146.67(7)
N002 Fe01 C00B 96.70(7)
N003 Fe01 C00C 97.88(7)
N002 Fe01 C00C 148.69(8)
C00B Fe01 C00C 101.40(8)
N003 Fe01 C00E 117.83(7)
N002 Fe01 C00E 124.33(8)
C00B Fe01 C00E 38.89(8)
C00C Fe01 C00E 84.64(8)
N003 Fe01 C00I 125.78(8)
N002 Fe01 C00I 119.19(7)
C00B Fe01 C00I 85.09(8)
C00C Fe01 C00I 38.86(8)
C00E Fe01 C00I 93.49(8)
C00A N002 C006 119.60(15)
C00A N002 Fe01 114.65(12)
C006 N002 Fe01 124.24(12)
C008 N003 C005 119.97(16)
C008 N003 Fe01 115.21(12)
C005 N003 Fe01 123.59(12)
C00F C004 C005 119.17(19)
C00F C004 C00L 120.34(18)
C005 C004 C00L 120.49(18)
C004 C005 C007 120.39(18)
C004 C005 N003 119.39(18)
C007 C005 N003 120.09(17)
C00J C006 C009 120.78(18)
C00J C006 N002 120.43(16)
C009 C006 N002 118.62(17)
C00K C007 C005 118.86(18)
C00K C007 C00Q 119.95(19)
C005 C007 C00Q 121.17(18)
N003 C008 C00A 114.90(17)
N003 C008 C00R 122.46(17)
C00A C008 C00R 122.64(17)
C00G C009 C006 118.52(19)
C00G C009 C00O 120.23(17)
C006 C009 C00O 121.24(18)
N002 C00A C008 115.20(17)
N002 C00A C00T 122.33(17)
C008 C00A C00T 122.46(18)
C00E C00B C00P 126.10(18)
C00E C00B Fe01 71.16(12)
C00P C00B Fe01 107.51(14)
C00E C00B H00B 114.3
C00P C00B H00B 114.3
Fe01 C00B H00B 114.3
C00I C00C C00U 125.5(2)
C00I C00C Fe01 70.67(11)
C00U C00C Fe01 108.44(14)
C00I C00C H00C 114.4
C00U C00C H00C 114.4
Fe01 C00C H00C 114.4
C00F C00D C00K 119.90(18)
C00F C00D H00D 120.0
C00K C00D H00D 120.0
C00B C00E C00S 123.59(19)
C00B C00E Fe01 69.96(12)
C00S C00E Fe01 111.26(14)
C00B C00E H00E 114.6
C00S C00E H00E 114.6
Fe01 C00E H00E 114.6
C00D C00F C004 120.92(18)
C00D C00F H00F 119.5
C004 C00F H00F 119.5
C00N C00G C009 121.10(18)
C00N C00G H00G 119.4
C009 C00G H00G 119.4
C00N C00H C00J 120.90(19)
C00N C00H H00H 119.5
C00J C00H H00H 119.5
C00C C00I C00V 123.4(2)
C00C C00I Fe01 70.47(11)
C00V C00I Fe01 110.64(14)
C00C C00I H00I 114.7
C00V C00I H00I 114.7
Fe01 C00I H00I 114.7
C00H C00J C006 118.74(17)
C00H C00J C00M 119.52(18)
C006 C00J C00M 121.73(17)
C00D C00K C007 120.7(2)
C00D C00K H00K 119.6
C007 C00K H00K 119.6
C004 C00L H00A 109.5
C004 C00L H00J 109.5
H00A C00L H00J 109.5
C004 C00L H00L 109.5
H00A C00L H00L 109.5
H00J C00L H00L 109.5
C00J C00M H00M 109.5
C00J C00M H00N 109.5
H00M C00M H00N 109.5
C00J C00M H00O 109.5
H00M C00M H00O 109.5
H00N C00M H00O 109.5
C00G C00N C00H 119.95(18)
C00G C00N H00P 120.0
C00H C00N H00P 120.0
C009 C00O H00Q 109.5
C009 C00O H00R 109.5
H00Q C00O H00R 109.5
C009 C00O H00S 109.5
H00Q C00O H00S 109.5
H00R C00O H00S 109.5
C00B C00P C00V 113.88(17)
C00B C00P H00T 108.8
C00V C00P H00T 108.8
C00B C00P H00U 108.8
C00V C00P H00U 108.8
H00T C00P H00U 107.7
C007 C00Q H00V 109.5
C007 C00Q H00W 109.5
H00V C00Q H00W 109.5
C007 C00Q H00X 109.5
H00V C00Q H00X 109.5
H00W C00Q H00X 109.5
C008 C00R H00Y 109.5
C008 C00R H00Z 109.5
H00Y C00R H00Z 109.5
C008 C00R H00{ 109.5
H00Y C00R H00{ 109.5
H00Z C00R H00{ 109.5
C00E C00S C00U 112.62(18)
C00E C00S H00 109.1
C00U C00S H00 109.1
C00E C00S H00| 109.1
C00U C00S H00| 109.1
H00 C00S H00| 107.8
C00A C00T H0AA 109.5
C00A C00T H1AA 109.5
H0AA C00T H1AA 109.5
C00A C00T H00~ 109.5
H0AA C00T H00~ 109.5
H1AA C00T H00~ 109.5
C00C C00U C00S 113.75(17)
C00C C00U H2AA 108.8
C00S C00U H2AA 108.8
C00C C00U H3AA 108.8
C00S C00U H3AA 108.8
H2AA C00U H3AA 107.7
C00I C00V C00P 112.28(17)
C00I C00V H4AA 109.1
C00P C00V H4AA 109.1
C00I C00V H5AA 109.1
C00P C00V H5AA 109.1
H4AA C00V H5AA 107.9

loop_
_geom_bond_atom_site_label_1
_geom_bond_atom_site_label_2
_geom_bond_distance
Fe01 N003 1.9881(16)
Fe01 N002 1.9975(15)
Fe01 C00B 2.091(2)
Fe01 C00C 2.1049(19)
Fe01 C00E 2.107(2)
Fe01 C00I 2.107(2)
N002 C00A 1.348(2)
N002 C006 1.433(2)
N003 C008 1.346(2)
N003 C005 1.429(2)
C004 C00F 1.390(3)
C004 C005 1.403(3)
C004 C00L 1.507(3)
C005 C007 1.403(3)
C006 C00J 1.401(3)
C006 C009 1.408(3)
C007 C00K 1.398(3)
C007 C00Q 1.516(3)
C008 C00A 1.411(3)
C008 C00R 1.508(3)
C009 C00G 1.396(3)
C009 C00O 1.503(3)
C00A C00T 1.510(3)
C00B C00E 1.397(3)
C00B C00P 1.514(3)
C00B H00B 1.0000
C00C C00I 1.401(3)
C00C C00U 1.515(3)
C00C H00C 1.0000
C00D C00F 1.383(3)
C00D C00K 1.387(3)
C00D H00D 0.9500
C00E C00S 1.525(3)
C00E H00E 1.0000
C00F H00F 0.9500
C00G C00N 1.381(3)
C00G H00G 0.9500
C00H C00N 1.385(3)
C00H C00J 1.397(3)
C00H H00H 0.9500
C00I C00V 1.522(3)
C00I H00I 1.0000
C00J C00M 1.512(3)
C00K H00K 0.9500
C00L H00A 0.9800
C00L H00J 0.9800
C00L H00L 0.9800
C00M H00M 0.9800
C00M H00N 0.9800
C00M H00O 0.9800
C00N H00P 0.9500
C00O H00Q 0.9800
C00O H00R 0.9800
C00O H00S 0.9800
C00P C00V 1.535(3)
C00P H00T 0.9900
C00P H00U 0.9900
C00Q H00V 0.9800
C00Q H00W 0.9800
C00Q H00X 0.9800
C00R H00Y 0.9800
C00R H00Z 0.9800
C00R H00{ 0.9800
C00S C00U 1.538(3)
C00S H00 0.9900
C00S H00| 0.9900
C00T H0AA 0.9800
C00T H1AA 0.9800
C00T H00~ 0.9800
C00U H2AA 0.9900
C00U H3AA 0.9900
C00V H4AA 0.9900
C00V H5AA 0.9900
